data_4348445
loop_
_publ_author_name
'Macdonald, Charles L. B.'
'Binder, Justin F.'
'Swidan, Ala'aeddeen'
'Nguyen, Jennifer H.'
'Kosnik, Stephanie C.'
'Ellis, Bobby D.'

_publ_section_title
;
 Convenient Preparation and Detailed Analysis of a Series of
 NHC-Stabilized Phosphorus(I) Dyes and Their Derivatives.
;
_journal_issue 14
_journal_name_full 'Inorganic chemistry'
_journal_page_first 7152
_journal_page_last 7166
_journal_paper_doi 10.1021/acs.inorgchem.6b01163
_journal_volume 55
_journal_year 2016
_chemical_formula_moiety 'C14 H24 N4 P, C2 H3 N, Br'
_chemical_formula_sum 'C16 H27 Br N5 P'
_chemical_formula_weight 400.30
_space_group_crystal_system monoclinic
_space_group_IT_number 14
_space_group_name_Hall '-P 2ybc'
_space_group_name_H-M_alt 'P 1 21/c 1'
_atom_sites_solution_hydrogens geom
_audit_creation_method SHELXL-2012
_cell_angle_alpha 90
_cell_angle_beta 98.1280(10)
_cell_angle_gamma 90
_cell_formula_units_Z 4
_cell_length_a 6.9633(3)
_cell_length_b 12.1035(5)
_cell_length_c 22.8650(8)
_cell_measurement_reflns_used 9864
_cell_measurement_temperature 173(2)
_cell_measurement_theta_max 30.42
_cell_measurement_theta_min 3.18
_cell_volume 1907.71(13)
_computing_cell_refinement 'Bruker SAINT'
_computing_data_collection 'Bruker APEX2'
_computing_data_reduction 'Bruker SAINT'
_computing_molecular_graphics 'Bruker SHELXTL'
_computing_publication_material 'Bruker SHELXTL'
_computing_structure_refinement 'SHELXL-2012 (Sheldrick, 2012)'
_computing_structure_solution 'SHELXS-97 (Sheldrick 2008)'
_diffrn_ambient_temperature 173(2)
_diffrn_measured_fraction_theta_full 0.999
_diffrn_measured_fraction_theta_max 0.998
_diffrn_measurement_device_type 'Bruker APEX-II CCD'
_diffrn_measurement_method '\f and \w scans'
_diffrn_radiation_type MoK\a
_diffrn_radiation_wavelength 0.71073
_diffrn_reflns_av_R_equivalents 0.0317
_diffrn_reflns_av_unetI/netI 0.0172
_diffrn_reflns_Laue_measured_fraction_full 0.999
_diffrn_reflns_Laue_measured_fraction_max 0.998
_diffrn_reflns_limit_h_max 9
_diffrn_reflns_limit_h_min -9
_diffrn_reflns_limit_k_max 17
_diffrn_reflns_limit_k_min -17
_diffrn_reflns_limit_l_max 28
_diffrn_reflns_limit_l_min -32
_diffrn_reflns_number 56643
_diffrn_reflns_point_group_measured_fraction_full 0.999
_diffrn_reflns_point_group_measured_fraction_max 0.998
_diffrn_reflns_theta_full 25.242
_diffrn_reflns_theta_max 30.558
_diffrn_reflns_theta_min 2.955
_exptl_absorpt_coefficient_mu 2.245
_exptl_absorpt_correction_T_max 0.683
_exptl_absorpt_correction_T_min 0.623
_exptl_absorpt_correction_type multi-scan
_exptl_absorpt_process_details 'SADABS; Bruker, 2013'
_exptl_crystal_colour yellow
_exptl_crystal_density_diffrn 1.394
_exptl_crystal_description prism
_exptl_crystal_F_000 832
_exptl_crystal_size_max 0.192
_exptl_crystal_size_mid 0.18
_exptl_crystal_size_min 0.17
_refine_diff_density_max 0.373
_refine_diff_density_min -0.268
_refine_diff_density_rms 0.056
_refine_ls_extinction_method none
_refine_ls_goodness_of_fit_ref 1.039
_refine_ls_hydrogen_treatment constr
_refine_ls_matrix_type full
_refine_ls_number_parameters 217
_refine_ls_number_reflns 5825
_refine_ls_number_restraints 0
_refine_ls_restrained_S_all 1.039
_refine_ls_R_factor_all 0.0342
_refine_ls_R_factor_gt 0.0242
_refine_ls_shift/su_max 0.002
_refine_ls_shift/su_mean 0.000
_refine_ls_structure_factor_coef Fsqd
_refine_ls_weighting_details
;
 w=1/[\s^2^(Fo^2^)+(0.0286P)^2^+0.8674P]
 where P=(Fo^2^+2Fc^2^)/3
;
_refine_ls_weighting_scheme calc
_refine_ls_wR_factor_gt 0.0579
_refine_ls_wR_factor_ref 0.0628
_reflns_Friedel_coverage 0.000
_reflns_number_gt 4984
_reflns_number_total 5825
_reflns_threshold_expression 'I > 2\s(I)'
_cod_data_source_file ic6b01163_si_014.cif
_cod_data_source_block shelx
_cod_original_sg_symbol_H-M 'P 21/c'
_cod_database_code 4348445
_shelx_space_group_comment
;
The symmetry employed for this shelxl refinement is uniquely defined
by the following loop, which should always be used as a source of
symmetry information in preference to the above space-group names.
They are only intended as comments.
;
_shelxl_version_number 2012-9

loop_
_space_group_symop_operation_xyz
'x, y, z'
'-x, y+1/2, -z+1/2'
'-x, -y, -z'
'x, -y-1/2, z-1/2'

loop_
_atom_site_label
_atom_site_type_symbol
_atom_site_fract_x
_atom_site_fract_y
_atom_site_fract_z
_atom_site_U_iso_or_equiv
_atom_site_adp_type
_atom_site_occupancy
_atom_site_site_symmetry_order
_atom_site_calc_flag
_atom_site_refinement_flags_posn
_atom_site_refinement_flags_adp
P P 0.25361(5) 0.57083(3) 0.46113(2) 0.02093(7) Uani 1 1 d . .
N12 N 0.07978(16) 0.37784(8) 0.41024(5) 0.0174(2) Uani 1 1 d . .
N15 N -0.11820(15) 0.51588(8) 0.39748(5) 0.01665(19) Uani 1 1 d . .
C11 C 0.06487(18) 0.48769(10) 0.42099(5) 0.0171(2) Uani 1 1 d . .
C13 C -0.09326(19) 0.33757(10) 0.37968(5) 0.0179(2) Uani 1 1 d . .
C14 C -0.21691(18) 0.42484(10) 0.37120(5) 0.0175(2) Uani 1 1 d . .
C121 C 0.2497(2) 0.30933(11) 0.42941(6) 0.0241(3) Uani 1 1 d . .
H12A H 0.3588 0.3566 0.4455 0.036 Uiso 1 1 calc R U
H12B H 0.2840 0.2676 0.3956 0.036 Uiso 1 1 calc R U
H12C H 0.2203 0.2578 0.4600 0.036 Uiso 1 1 calc R U
C131 C -0.1177(2) 0.22009(10) 0.36077(6) 0.0225(3) Uani 1 1 d . .
H13A H -0.2501 0.2085 0.3407 0.034 Uiso 1 1 calc R U
H13B H -0.0941 0.1719 0.3955 0.034 Uiso 1 1 calc R U
H13C H -0.0250 0.2025 0.3336 0.034 Uiso 1 1 calc R U
C141 C -0.41965(19) 0.43414(11) 0.34131(6) 0.0228(3) Uani 1 1 d . .
H14A H -0.4653 0.3615 0.3264 0.034 Uiso 1 1 calc R U
H14B H -0.4249 0.4862 0.3083 0.034 Uiso 1 1 calc R U
H14C H -0.5027 0.4609 0.3695 0.034 Uiso 1 1 calc R U
C151 C -0.2086(2) 0.62330(10) 0.40315(6) 0.0224(3) Uani 1 1 d . .
H15A H -0.1303 0.6661 0.4342 0.034 Uiso 1 1 calc R U
H15B H -0.3392 0.6128 0.4135 0.034 Uiso 1 1 calc R U
H15C H -0.2168 0.6631 0.3656 0.034 Uiso 1 1 calc R U
C21 C 0.22756(17) 0.69206(10) 0.41485(5) 0.0162(2) Uani 1 1 d . .
N22 N 0.25311(16) 0.79571(9) 0.43740(5) 0.0175(2) Uani 1 1 d . .
N25 N 0.19836(15) 0.70546(9) 0.35531(4) 0.01581(19) Uani 1 1 d . .
C23 C 0.23951(18) 0.87378(10) 0.39225(5) 0.0185(2) Uani 1 1 d . .
C24 C 0.20302(18) 0.81735(10) 0.34073(5) 0.0177(2) Uani 1 1 d . .
C221 C 0.2864(3) 0.82301(12) 0.49986(6) 0.0295(3) Uani 1 1 d . .
H22A H 0.2497 0.7601 0.5229 0.044 Uiso 1 1 calc R U
H22B H 0.2079 0.8874 0.5072 0.044 Uiso 1 1 calc R U
H22C H 0.4240 0.8400 0.5117 0.044 Uiso 1 1 calc R U
C231 C 0.2606(2) 0.99419(11) 0.40475(6) 0.0262(3) Uani 1 1 d . .
H23A H 0.2511 1.0350 0.3674 0.039 Uiso 1 1 calc R U
H23B H 0.3872 1.0084 0.4282 0.039 Uiso 1 1 calc R U
H23C H 0.1575 1.0185 0.4268 0.039 Uiso 1 1 calc R U
C241 C 0.1743(2) 0.85555(12) 0.27826(6) 0.0252(3) Uani 1 1 d . .
H24A H 0.1852 0.9362 0.2772 0.038 Uiso 1 1 calc R U
H24B H 0.0453 0.8332 0.2591 0.038 Uiso 1 1 calc R U
H24C H 0.2734 0.8224 0.2573 0.038 Uiso 1 1 calc R U
C251 C 0.17511(19) 0.61811(11) 0.31077(5) 0.0196(2) Uani 1 1 d . .
H25A H 0.2023 0.5463 0.3300 0.029 Uiso 1 1 calc R U
H25B H 0.2657 0.6306 0.2823 0.029 Uiso 1 1 calc R U
H25C H 0.0418 0.6188 0.2901 0.029 Uiso 1 1 calc R U
Br Br 0.34202(2) 0.17486(2) 0.26901(2) 0.02493(5) Uani 1 1 d . .
C31 C 0.2593(2) 0.41386(13) 0.10782(8) 0.0342(3) Uani 1 1 d . .
C32 C 0.2936(3) 0.43613(14) 0.17087(8) 0.0379(4) Uani 1 1 d . .
H32A H 0.1762 0.4677 0.1833 0.057 Uiso 1 1 calc R U
H32B H 0.4010 0.4886 0.1795 0.057 Uiso 1 1 calc R U
H32C H 0.3267 0.3671 0.1924 0.057 Uiso 1 1 calc R U
N31 N 0.2318(3) 0.39686(14) 0.05840(8) 0.0479(4) Uani 1 1 d . .

loop_
_atom_site_aniso_label
_atom_site_aniso_U_11
_atom_site_aniso_U_22
_atom_site_aniso_U_33
_atom_site_aniso_U_23
_atom_site_aniso_U_13
_atom_site_aniso_U_12
P 0.02627(17) 0.01737(15) 0.01735(14) 0.00310(12) -0.00311(12) -0.00149(12)
N12 0.0211(5) 0.0135(5) 0.0179(5) 0.0016(4) 0.0036(4) 0.0024(4)
N15 0.0196(5) 0.0126(4) 0.0183(5) 0.0003(4) 0.0047(4) 0.0012(4)
C11 0.0218(6) 0.0143(5) 0.0155(5) 0.0024(4) 0.0041(4) 0.0009(4)
C13 0.0230(6) 0.0155(5) 0.0155(5) 0.0005(4) 0.0043(4) -0.0004(4)
C14 0.0211(6) 0.0149(5) 0.0177(5) 0.0000(4) 0.0061(4) -0.0016(4)
C121 0.0256(6) 0.0187(6) 0.0274(7) 0.0044(5) 0.0019(5) 0.0060(5)
C131 0.0307(7) 0.0136(5) 0.0238(6) -0.0011(5) 0.0055(5) 0.0004(5)
C141 0.0194(6) 0.0227(6) 0.0266(6) -0.0014(5) 0.0042(5) -0.0004(5)
C151 0.0236(6) 0.0140(6) 0.0303(7) -0.0022(5) 0.0066(5) 0.0037(5)
C21 0.0159(5) 0.0171(5) 0.0154(5) -0.0007(4) 0.0017(4) -0.0007(4)
N22 0.0210(5) 0.0152(5) 0.0163(5) -0.0015(4) 0.0022(4) -0.0006(4)
N25 0.0173(5) 0.0158(5) 0.0143(4) -0.0006(4) 0.0019(4) 0.0000(4)
C23 0.0203(6) 0.0162(5) 0.0192(6) 0.0010(4) 0.0040(4) -0.0003(4)
C24 0.0187(5) 0.0164(5) 0.0183(5) 0.0022(4) 0.0040(4) -0.0002(4)
C221 0.0489(9) 0.0226(7) 0.0160(6) -0.0039(5) 0.0013(6) -0.0013(6)
C231 0.0355(7) 0.0163(6) 0.0271(7) -0.0014(5) 0.0049(6) -0.0009(5)
C241 0.0345(7) 0.0234(6) 0.0180(6) 0.0047(5) 0.0045(5) -0.0016(6)
C251 0.0230(6) 0.0192(6) 0.0163(5) -0.0040(4) 0.0017(4) 0.0008(5)
Br 0.02614(7) 0.02129(7) 0.02686(7) -0.00086(5) 0.00207(5) -0.00298(5)
C31 0.0323(8) 0.0232(7) 0.0466(9) 0.0087(6) 0.0045(7) -0.0044(6)
C32 0.0402(9) 0.0310(8) 0.0415(9) 0.0055(7) 0.0022(7) -0.0053(7)
N31 0.0557(10) 0.0431(9) 0.0446(9) 0.0052(7) 0.0063(7) -0.0088(8)

loop_
_atom_type_symbol
_atom_type_description
_atom_type_scat_dispersion_real
_atom_type_scat_dispersion_imag
_atom_type_scat_source
C C 0.0033 0.0016 'International Tables Vol C Tables 4.2.6.8 and 6.1.1.4'
H H 0.0000 0.0000 'International Tables Vol C Tables 4.2.6.8 and 6.1.1.4'
N N 0.0061 0.0033 'International Tables Vol C Tables 4.2.6.8 and 6.1.1.4'
P P 0.1023 0.0942 'International Tables Vol C Tables 4.2.6.8 and 6.1.1.4'
Br Br -0.2901 2.4595 'International Tables Vol C Tables 4.2.6.8 and 6.1.1.4'

loop_
_geom_angle_atom_site_label_1
_geom_angle_atom_site_label_2
_geom_angle_atom_site_label_3
_geom_angle
C11 P C21 98.63(6)
C11 N12 C13 110.51(10)
C11 N12 C121 125.50(11)
C13 N12 C121 123.96(11)
C11 N15 C14 110.61(10)
C11 N15 C151 125.64(11)
C14 N15 C151 123.52(11)
N15 C11 N12 105.44(11)
N15 C11 P 129.75(9)
N12 C11 P 124.77(9)
C14 C13 N12 106.58(11)
C14 C13 C131 131.04(12)
N12 C13 C131 122.35(11)
C13 C14 N15 106.85(11)
C13 C14 C141 131.85(12)
N15 C14 C141 121.30(11)
N12 C121 H12A 109.5
N12 C121 H12B 109.5
H12A C121 H12B 109.5
N12 C121 H12C 109.5
H12A C121 H12C 109.5
H12B C121 H12C 109.5
C13 C131 H13A 109.5
C13 C131 H13B 109.5
H13A C131 H13B 109.5
C13 C131 H13C 109.5
H13A C131 H13C 109.5
H13B C131 H13C 109.5
C14 C141 H14A 109.5
C14 C141 H14B 109.5
H14A C141 H14B 109.5
C14 C141 H14C 109.5
H14A C141 H14C 109.5
H14B C141 H14C 109.5
N15 C151 H15A 109.5
N15 C151 H15B 109.5
H15A C151 H15B 109.5
N15 C151 H15C 109.5
H15A C151 H15C 109.5
H15B C151 H15C 109.5
N25 C21 N22 105.27(10)
N25 C21 P 132.39(9)
N22 C21 P 122.13(9)
C21 N22 C23 110.71(10)
C21 N22 C221 125.28(11)
C23 N22 C221 124.00(11)
C21 N25 C24 110.49(10)
C21 N25 C251 126.78(11)
C24 N25 C251 122.65(10)
C24 C23 N22 106.70(11)
C24 C23 C231 131.45(12)
N22 C23 C231 121.84(11)
C23 C24 N25 106.81(11)
C23 C24 C241 131.43(12)
N25 C24 C241 121.75(11)
N22 C221 H22A 109.5
N22 C221 H22B 109.5
H22A C221 H22B 109.5
N22 C221 H22C 109.5
H22A C221 H22C 109.5
H22B C221 H22C 109.5
C23 C231 H23A 109.5
C23 C231 H23B 109.5
H23A C231 H23B 109.5
C23 C231 H23C 109.5
H23A C231 H23C 109.5
H23B C231 H23C 109.5
C24 C241 H24A 109.5
C24 C241 H24B 109.5
H24A C241 H24B 109.5
C24 C241 H24C 109.5
H24A C241 H24C 109.5
H24B C241 H24C 109.5
N25 C251 H25A 109.5
N25 C251 H25B 109.5
H25A C251 H25B 109.5
N25 C251 H25C 109.5
H25A C251 H25C 109.5
H25B C251 H25C 109.5
N31 C31 C32 179.6(2)
C31 C32 H32A 109.5
C31 C32 H32B 109.5
H32A C32 H32B 109.5
C31 C32 H32C 109.5
H32A C32 H32C 109.5
H32B C32 H32C 109.5

loop_
_geom_bond_atom_site_label_1
_geom_bond_atom_site_label_2
_geom_bond_distance
P C11 1.8002(13)
P C21 1.8032(13)
N12 C11 1.3588(15)
N12 C13 1.3927(16)
N12 C121 1.4603(16)
N15 C11 1.3553(16)
N15 C14 1.3895(16)
N15 C151 1.4582(15)
C13 C14 1.3592(17)
C13 C131 1.4891(17)
C14 C141 1.4832(18)
C121 H12A 0.9800
C121 H12B 0.9800
C121 H12C 0.9800
C131 H13A 0.9800
C131 H13B 0.9800
C131 H13C 0.9800
C141 H14A 0.9800
C141 H14B 0.9800
C141 H14C 0.9800
C151 H15A 0.9800
C151 H15B 0.9800
C151 H15C 0.9800
C21 N25 1.3575(15)
C21 N22 1.3585(15)
N22 C23 1.3927(16)
N22 C221 1.4522(16)
N25 C24 1.3962(16)
N25 C251 1.4609(15)
C23 C24 1.3544(17)
C23 C231 1.4883(18)
C24 C241 1.4877(17)
C221 H22A 0.9800
C221 H22B 0.9800
C221 H22C 0.9800
C231 H23A 0.9800
C231 H23B 0.9800
C231 H23C 0.9800
C241 H24A 0.9800
C241 H24B 0.9800
C241 H24C 0.9800
C251 H25A 0.9800
C251 H25B 0.9800
C251 H25C 0.9800
C31 N31 1.138(2)
C31 C32 1.453(2)
C32 H32A 0.9800
C32 H32B 0.9800
C32 H32C 0.9800

loop_
_geom_torsion_atom_site_label_1
_geom_torsion_atom_site_label_2
_geom_torsion_atom_site_label_3
_geom_torsion_atom_site_label_4
_geom_torsion
C14 N15 C11 N12 -1.01(13)
C151 N15 C11 N12 173.57(11)
C14 N15 C11 P -178.66(9)
C151 N15 C11 P -4.08(18)
C13 N12 C11 N15 0.42(13)
C121 N12 C11 N15 -177.62(11)
C13 N12 C11 P 178.22(9)
C121 N12 C11 P 0.18(18)
C21 P C11 N15 -44.24(12)
C21 P C11 N12 138.52(11)
C11 N12 C13 C14 0.32(14)
C121 N12 C13 C14 178.40(11)
C11 N12 C13 C131 178.66(11)
C121 N12 C13 C131 -3.26(18)
N12 C13 C14 N15 -0.92(13)
C131 C13 C14 N15 -179.05(12)
N12 C13 C14 C141 179.36(13)
C131 C13 C14 C141 1.2(2)
C11 N15 C14 C13 1.23(14)
C151 N15 C14 C13 -173.49(11)
C11 N15 C14 C141 -179.01(11)
C151 N15 C14 C141 6.27(18)
C11 P C21 N25 -42.23(13)
C11 P C21 N22 143.94(10)
N25 C21 N22 C23 0.16(14)
P C21 N22 C23 175.43(9)
N25 C21 N22 C221 179.04(12)
P C21 N22 C221 -5.69(18)
N22 C21 N25 C24 -0.81(14)
P C21 N25 C24 -175.39(10)
N22 C21 N25 C251 176.06(11)
P C21 N25 C251 1.5(2)
C21 N22 C23 C24 0.56(14)
C221 N22 C23 C24 -178.34(13)
C21 N22 C23 C231 179.58(12)
C221 N22 C23 C231 0.7(2)
N22 C23 C24 N25 -1.02(14)
C231 C23 C24 N25 -179.91(14)
N22 C23 C24 C241 -179.95(13)
C231 C23 C24 C241 1.2(2)
C21 N25 C24 C23 1.17(14)
C251 N25 C24 C23 -175.85(11)
C21 N25 C24 C241 -179.77(12)
C251 N25 C24 C241 3.20(19)
